data_2236545
loop_
_publ_author_name
'Ou, Guang-Chuan'
'Yuan, Xian-You'
'Li, Zhi-Zhang'

_publ_section_title
;
 <i>catena</i>-Poly[[[(5,5,7,12,12,14-hexamethyl-1,4,8,11-tetraazacyclotetradecane-\k^4^<i>N</i>)nickel(II)]-\m-oxido-[dioxidotungstate(VI)]-\m-oxido]
 tetrahydrate]
;
_journal_coeditor_code PV2574
_journal_issue 9
_journal_name_full 'Acta Crystallographica Section E'
_journal_page_first m1173
_journal_paper_doi 10.1107/S1600536812034538
_journal_volume 68
_journal_year 2012
_chemical_formula_iupac '[Ni W O4 (C16 H36 N4)], 4H2 O'
_chemical_formula_moiety 'C16 H36 N4 Ni O4 W, 4(H2 O)'
_chemical_formula_sum 'C16 H44 N4 Ni O8 W'
_chemical_formula_weight 663.11
_chemical_name_systematic
;
<i>catena</i>-Poly[[[(5,5,7,12,12,14-hexamethyl-1,4,8,11-
tetraazacyclotetradecane-\k^4^<i>N</i>)nickel(II)]-\m-oxido-
[dioxidotungstate(VI)]-\m-oxido] tetrahydrate]
;
_space_group_IT_number 2
_symmetry_cell_setting triclinic
_symmetry_space_group_name_Hall '-P 1'
_symmetry_space_group_name_H-M 'P -1'
_atom_sites_solution_hydrogens geom
_atom_sites_solution_primary direct
_atom_sites_solution_secondary difmap
_audit_creation_method SHELXL97
_cell_angle_alpha 107.163(2)
_cell_angle_beta 102.529(3)
_cell_angle_gamma 104.984(3)
_cell_formula_units_Z 2
_cell_length_a 8.8402(14)
_cell_length_b 11.7653(18)
_cell_length_c 13.931(2)
_cell_measurement_reflns_used 3766
_cell_measurement_temperature 173(2)
_cell_measurement_theta_max 27.14
_cell_measurement_theta_min 1.93
_cell_volume 1268.1(3)
_computing_cell_refinement 'SAINT-Plus (Bruker, 1999)'
_computing_data_collection 'SMART (Bruker, 1999)'
_computing_data_reduction 'SAINT-Plus (Bruker, 1999)'
_computing_molecular_graphics 'SHELXTL (Sheldrick, 2008)'
_computing_publication_material 'SHELXTL (Sheldrick, 2008)'
_computing_structure_refinement 'SHELXL97 (Sheldrick, 2008)'
_computing_structure_solution 'SHELXS97 (Sheldrick, 2008)'
_diffrn_ambient_temperature 173(2)
_diffrn_measured_fraction_theta_full 0.961
_diffrn_measured_fraction_theta_max 0.961
_diffrn_measurement_device_type 'Bruker SMART CCD area-detector'
_diffrn_measurement_method '\f and \w scans'
_diffrn_radiation_monochromator graphite
_diffrn_radiation_source 'fine-focus sealed tube'
_diffrn_radiation_type MoK\a
_diffrn_radiation_wavelength 0.71073
_diffrn_reflns_av_R_equivalents 0.0296
_diffrn_reflns_av_sigmaI/netI 0.0682
_diffrn_reflns_limit_h_max 4
_diffrn_reflns_limit_h_min -11
_diffrn_reflns_limit_k_max 15
_diffrn_reflns_limit_k_min -14
_diffrn_reflns_limit_l_max 17
_diffrn_reflns_limit_l_min -17
_diffrn_reflns_number 7631
_diffrn_reflns_theta_full 27.14
_diffrn_reflns_theta_max 27.14
_diffrn_reflns_theta_min 1.93
_diffrn_standards_decay_% 0
_diffrn_standards_interval_count 0
_diffrn_standards_interval_time 0
_diffrn_standards_number 0
_exptl_absorpt_coefficient_mu 5.318
_exptl_absorpt_correction_T_max 0.9011
_exptl_absorpt_correction_T_min 0.2894
_exptl_absorpt_correction_type multi-scan
_exptl_absorpt_process_details '(SADABS; Sheldrick, 1996)'
_exptl_crystal_colour yellow
_exptl_crystal_density_diffrn 1.737
_exptl_crystal_density_method 'not measured'
_exptl_crystal_description Prism
_exptl_crystal_F_000 668
_exptl_crystal_size_max 0.31
_exptl_crystal_size_mid 0.11
_exptl_crystal_size_min 0.02
_refine_diff_density_max 2.327
_refine_diff_density_min -1.484
_refine_ls_extinction_method none
_refine_ls_goodness_of_fit_ref 1.023
_refine_ls_hydrogen_treatment mixed
_refine_ls_matrix_type full
_refine_ls_number_parameters 304
_refine_ls_number_reflns 5397
_refine_ls_number_restraints 13
_refine_ls_restrained_S_all 1.022
_refine_ls_R_factor_all 0.0557
_refine_ls_R_factor_gt 0.0382
_refine_ls_shift/su_max 0.001
_refine_ls_shift/su_mean 0.000
_refine_ls_structure_factor_coef Fsqd
_refine_ls_weighting_details 'calc w=1/[\s^2^(Fo^2^)+(0.0498P)^2^+0.0000P] where P=(Fo^2^+2Fc^2^)/3'
_refine_ls_weighting_scheme calc
_refine_ls_wR_factor_gt 0.0883
_refine_ls_wR_factor_ref 0.0961
_reflns_number_gt 4330
_reflns_number_total 5397
_reflns_threshold_expression I>2sigma(I)
_cod_data_source_file pv2574.cif
_cod_data_source_block I
_cod_database_code 2236545
_cod_database_fobs_code 2236545

loop_
_symmetry_equiv_pos_as_xyz
'x, y, z'
'-x, -y, -z'

loop_
_atom_site_type_symbol
_atom_site_label
_atom_site_fract_x
_atom_site_fract_y
_atom_site_fract_z
_atom_site_U_iso_or_equiv
_atom_site_adp_type
_atom_site_calc_flag
_atom_site_refinement_flags
_atom_site_occupancy
_atom_site_symmetry_multiplicity
W W1 0.86432(3) 0.90496(2) 0.70182(2) 0.01423(9) Uani d . 1 1
O O4 0.9085(5) 0.9844(4) 0.8399(3) 0.0187(9) Uani d . 1 1
O O1 0.9900(5) 0.9988(4) 0.6505(3) 0.0201(10) Uani d . 1 1
O O3 0.6535(5) 0.8719(4) 0.6342(4) 0.0231(10) Uani d . 1 1
O O2 0.9049(6) 0.7611(4) 0.6806(4) 0.0258(11) Uani d . 1 1
Ni Ni1 1.0000 1.0000 1.0000 0.0130(2) Uani d S 1 2
Ni Ni2 1.0000 1.0000 0.5000 0.0139(2) Uani d S 1 2
N N1 0.9427(7) 1.1622(5) 1.0653(4) 0.0170(11) Uani d . 1 1
H H1C 0.9860 1.1842 1.1380 0.020 Uiso calc R 1 1
N N2 1.2351(6) 1.1000(5) 1.0097(4) 0.0158(11) Uani d . 1 1
H H2C 1.3028 1.1227 1.0785 0.019 Uiso calc R 1 1
N N4 0.7426(6) 0.9212(5) 0.4386(4) 0.0183(11) Uani d . 1 1
H H4D 0.7043 0.9048 0.4920 0.022 Uiso calc R 1 1
N N3 1.0343(7) 0.8257(5) 0.4733(4) 0.0195(12) Uani d . 1 1
H H3A 1.0258 0.8088 0.5334 0.023 Uiso calc R 1 1
C C6 1.0127(9) 1.2828(6) 1.0490(5) 0.0219(15) Uani d . 1 1
C C11 0.6783(9) 0.7997(7) 0.3458(6) 0.0298(17) Uani d . 1 1
H H11 0.7226 0.8148 0.2887 0.036 Uiso calc R 1 1
C C5 1.1979(9) 1.3084(6) 1.0670(6) 0.0264(16) Uani d . 1 1
H H5A 1.2466 1.3084 1.1380 0.032 Uiso calc R 1 1
H H5B 1.2477 1.3953 1.0694 0.032 Uiso calc R 1 1
C C9 1.2125(8) 0.8541(7) 0.4833(6) 0.0271(16) Uani d . 1 1
H H9A 1.2321 0.8652 0.4188 0.033 Uiso calc R 1 1
H H9B 1.2474 0.7833 0.4922 0.033 Uiso calc R 1 1
C C10 0.6896(9) 1.0242(7) 0.4200(6) 0.0295(17) Uani d . 1 1
H H10A 0.5698 1.0036 0.4095 0.035 Uiso calc R 1 1
H H10B 0.7109 1.0349 0.3558 0.035 Uiso calc R 1 1
C C14 0.9159(9) 0.7086(6) 0.3836(6) 0.0266(16) Uani d . 1 1
C C16 0.9464(10) 0.7001(7) 0.2778(6) 0.0359(19) Uani d . 1 1
H H16A 0.9446 0.7773 0.2649 0.054 Uiso calc R 1 1
H H16B 0.8597 0.6263 0.2204 0.054 Uiso calc R 1 1
H H16C 1.0543 0.6912 0.2805 0.054 Uiso calc R 1 1
C C13 0.7386(9) 0.7023(6) 0.3763(6) 0.0313(18) Uani d . 1 1
H H13A 0.6640 0.6175 0.3245 0.038 Uiso calc R 1 1
H H13B 0.7252 0.7078 0.4461 0.038 Uiso calc R 1 1
C C15 0.9397(11) 0.5905(7) 0.4055(7) 0.041(2) Uani d . 1 1
H H15A 0.8627 0.5129 0.3469 0.061 Uiso calc R 1 1
H H15B 0.9180 0.5911 0.4717 0.061 Uiso calc R 1 1
H H15C 1.0533 0.5934 0.4117 0.061 Uiso calc R 1 1
C C12 0.4873(10) 0.7496(8) 0.3017(7) 0.045(2) Uani d . 1 1
H H12A 0.4416 0.7344 0.3568 0.068 Uiso calc R 1 1
H H12B 0.4495 0.6701 0.2403 0.068 Uiso calc R 1 1
H H12C 0.4499 0.8125 0.2803 0.068 Uiso calc R 1 1
C C3 1.2531(9) 1.2195(6) 0.9881(6) 0.0256(16) Uani d . 1 1
H H3 1.1785 1.1969 0.9150 0.031 Uiso calc R 1 1
C C8 0.9959(10) 1.3946(6) 1.1322(6) 0.0283(16) Uani d . 1 1
H H8A 0.8787 1.3813 1.1227 0.042 Uiso calc R 1 1
H H8B 1.0477 1.4736 1.1233 0.042 Uiso calc R 1 1
H H8C 1.0506 1.4000 1.2034 0.042 Uiso calc R 1 1
C C7 0.9231(9) 1.2735(7) 0.9384(6) 0.0298(17) Uani d . 1 1
H H7A 0.9179 1.1950 0.8854 0.045 Uiso calc R 1 1
H H7B 0.9832 1.3464 0.9246 0.045 Uiso calc R 1 1
H H7C 0.8109 1.2731 0.9343 0.045 Uiso calc R 1 1
C C4 1.4286(10) 1.2865(8) 0.9937(8) 0.051(3) Uani d . 1 1
H H4A 1.5007 1.3220 1.0674 0.077 Uiso calc R 1 1
H H4B 1.4304 1.3550 0.9671 0.077 Uiso calc R 1 1
H H4C 1.4677 1.2257 0.9504 0.077 Uiso calc R 1 1
C C1 0.7623(8) 1.1146(6) 1.0442(5) 0.0213(14) Uani d . 1 1
H H1A 0.7047 1.1009 0.9702 0.026 Uiso calc R 1 1
H H1B 0.7301 1.1780 1.0919 0.026 Uiso calc R 1 1
C C2 1.2872(8) 1.0076(6) 0.9384(5) 0.0188(14) Uani d . 1 1
H H2A 1.4084 1.0407 0.9539 0.023 Uiso calc R 1 1
H H2B 1.2336 0.9936 0.8636 0.023 Uiso calc R 1 1
O O2W 0.3988(7) 0.6388(5) 0.5720(5) 0.0422(14) Uani d D 1 1
H H2WA 0.389(10) 0.589(5) 0.510(3) 0.051 Uiso d D 1 1
H H2WB 0.458(9) 0.714(3) 0.582(5) 0.051 Uiso d D 1 1
O O4W 0.5200(7) 0.9166(6) 0.8089(4) 0.0441(15) Uani d D 1 1
H H4WB 0.461(7) 0.842(3) 0.797(4) 0.053 Uiso d D 1 1
H H4WA 0.564(9) 0.915(6) 0.759(5) 0.053 Uiso d D 1 1
O O1W 0.6501(8) 0.5326(5) 0.6291(5) 0.0447(15) Uani d D 1 1
H H1WA 0.729(5) 0.599(5) 0.639(7) 0.054 Uiso d D 1 1
H H1WB 0.560(4) 0.547(7) 0.617(7) 0.054 Uiso d D 1 1
O O3W 0.2150(7) 0.7401(6) 0.6956(5) 0.0504(17) Uani d D 1 1
H H3WA 0.109(3) 0.714(8) 0.681(5) 0.061 Uiso d D 1 1
H H3WB 0.234(7) 0.706(8) 0.638(3) 0.061 Uiso d D 1 1

loop_
_atom_site_aniso_label
_atom_site_aniso_U_11
_atom_site_aniso_U_22
_atom_site_aniso_U_33
_atom_site_aniso_U_12
_atom_site_aniso_U_13
_atom_site_aniso_U_23
W1 0.01641(14) 0.01438(14) 0.01496(14) 0.00471(10) 0.00913(10) 0.00725(10)
O4 0.021(2) 0.019(2) 0.017(2) 0.0070(19) 0.0074(19) 0.0073(19)
O1 0.014(2) 0.023(2) 0.021(3) 0.0006(19) 0.0067(19) 0.010(2)
O3 0.015(2) 0.028(3) 0.022(3) 0.003(2) 0.007(2) 0.004(2)
O2 0.029(3) 0.018(2) 0.034(3) 0.012(2) 0.010(2) 0.011(2)
Ni1 0.0154(6) 0.0136(5) 0.0142(6) 0.0060(4) 0.0092(5) 0.0070(4)
Ni2 0.0161(6) 0.0127(5) 0.0161(6) 0.0038(4) 0.0092(5) 0.0077(4)
N1 0.027(3) 0.016(3) 0.019(3) 0.011(2) 0.016(2) 0.012(2)
N2 0.020(3) 0.016(3) 0.017(3) 0.008(2) 0.009(2) 0.011(2)
N4 0.019(3) 0.021(3) 0.018(3) 0.006(2) 0.008(2) 0.010(2)
N3 0.023(3) 0.021(3) 0.021(3) 0.010(2) 0.010(2) 0.012(2)
C6 0.039(4) 0.015(3) 0.021(4) 0.016(3) 0.017(3) 0.010(3)
C11 0.020(4) 0.031(4) 0.029(4) -0.001(3) 0.007(3) 0.008(3)
C5 0.036(4) 0.016(3) 0.032(4) 0.008(3) 0.022(3) 0.010(3)
C9 0.024(4) 0.038(4) 0.030(4) 0.020(3) 0.013(3) 0.017(3)
C10 0.026(4) 0.032(4) 0.045(5) 0.015(3) 0.019(4) 0.023(4)
C14 0.042(5) 0.015(3) 0.024(4) 0.007(3) 0.020(3) 0.007(3)
C16 0.047(5) 0.029(4) 0.028(4) 0.010(4) 0.018(4) 0.005(3)
C13 0.042(5) 0.013(3) 0.029(4) -0.004(3) 0.012(4) 0.004(3)
C15 0.059(6) 0.018(4) 0.046(5) 0.013(4) 0.024(4) 0.010(4)
C12 0.038(5) 0.032(5) 0.045(5) 0.002(4) 0.001(4) 0.004(4)
C3 0.028(4) 0.017(3) 0.041(5) 0.009(3) 0.024(3) 0.015(3)
C8 0.044(5) 0.019(4) 0.032(4) 0.017(3) 0.021(4) 0.011(3)
C7 0.044(5) 0.032(4) 0.027(4) 0.021(4) 0.016(4) 0.020(3)
C4 0.039(5) 0.029(5) 0.098(8) 0.008(4) 0.041(5) 0.032(5)
C1 0.024(4) 0.021(3) 0.025(4) 0.012(3) 0.013(3) 0.010(3)
C2 0.016(3) 0.019(3) 0.025(4) 0.007(3) 0.015(3) 0.006(3)
O2W 0.031(3) 0.029(3) 0.055(4) 0.001(3) 0.020(3) 0.003(3)
O4W 0.027(3) 0.071(4) 0.029(3) 0.012(3) 0.015(3) 0.012(3)
O1W 0.041(3) 0.027(3) 0.048(4) -0.003(3) 0.000(3) 0.011(3)
O3W 0.032(3) 0.044(4) 0.060(4) 0.007(3) 0.025(3) -0.005(3)

loop_
_atom_type_symbol
_atom_type_description
_atom_type_scat_dispersion_real
_atom_type_scat_dispersion_imag
_atom_type_scat_source
C C 0.0033 0.0016 'International Tables Vol C Tables 4.2.6.8 and 6.1.1.4'
H H 0.0000 0.0000 'International Tables Vol C Tables 4.2.6.8 and 6.1.1.4'
N N 0.0061 0.0033 'International Tables Vol C Tables 4.2.6.8 and 6.1.1.4'
O O 0.0106 0.0060 'International Tables Vol C Tables 4.2.6.8 and 6.1.1.4'
Ni Ni 0.3393 1.1124 'International Tables Vol C Tables 4.2.6.8 and 6.1.1.4'
W W -0.8490 6.8722 'International Tables Vol C Tables 4.2.6.8 and 6.1.1.4'

loop_
_geom_angle_atom_site_label_1
_geom_angle_atom_site_label_2
_geom_angle_atom_site_label_3
_geom_angle_site_symmetry_1
_geom_angle_site_symmetry_3
_geom_angle
O1 W1 O2 . . 108.7(2)
O1 W1 O4 . . 110.9(2)
O2 W1 O4 . . 108.7(2)
O1 W1 O3 . . 108.9(2)
O2 W1 O3 . . 109.7(2)
O4 W1 O3 . . 109.9(2)
W1 O4 Ni1 . . 151.1(2)
W1 O1 Ni2 . . 137.9(2)
N2 Ni1 N2 . 2_777 180.0000(10)
N2 Ni1 N1 . 2_777 85.46(19)
N2 Ni1 N1 2_777 2_777 94.5(2)
N2 Ni1 N1 . . 94.5(2)
N2 Ni1 N1 2_777 . 85.46(19)
N1 Ni1 N1 2_777 . 180.000(3)
N2 Ni1 O4 . . 90.57(18)
N2 Ni1 O4 2_777 . 89.43(18)
N1 Ni1 O4 2_777 . 85.20(18)
N1 Ni1 O4 . . 94.80(18)
N2 Ni1 O4 . 2_777 89.43(18)
N2 Ni1 O4 2_777 2_777 90.57(18)
N1 Ni1 O4 2_777 2_777 94.80(18)
N1 Ni1 O4 . 2_777 85.20(18)
O4 Ni1 O4 . 2_777 180.000(2)
N3 Ni2 N3 2_776 . 180.000(2)
N3 Ni2 N4 2_776 2_776 94.6(2)
N3 Ni2 N4 . 2_776 85.4(2)
N3 Ni2 N4 2_776 . 85.4(2)
N3 Ni2 N4 . . 94.6(2)
N4 Ni2 N4 2_776 . 180.0000(10)
N3 Ni2 O1 2_776 2_776 86.13(19)
N3 Ni2 O1 . 2_776 93.87(19)
N4 Ni2 O1 2_776 2_776 90.23(18)
N4 Ni2 O1 . 2_776 89.77(18)
N3 Ni2 O1 2_776 . 93.87(19)
N3 Ni2 O1 . . 86.13(19)
N4 Ni2 O1 2_776 . 89.77(18)
N4 Ni2 O1 . . 90.23(18)
O1 Ni2 O1 2_776 . 180.000(2)
C1 N1 C6 . . 116.7(5)
C1 N1 Ni1 . . 104.6(4)
C6 N1 Ni1 . . 122.1(4)
C1 N1 H1C . . 103.7
C6 N1 H1C . . 103.7
Ni1 N1 H1C . . 103.7
C2 N2 C3 . . 113.8(5)
C2 N2 Ni1 . . 105.4(4)
C3 N2 Ni1 . . 115.3(4)
C2 N2 H2C . . 107.3
C3 N2 H2C . . 107.3
Ni1 N2 H2C . . 107.3
C10 N4 C11 . . 115.2(5)
C10 N4 Ni2 . . 104.7(4)
C11 N4 Ni2 . . 114.5(4)
C10 N4 H4D . . 107.3
C11 N4 H4D . . 107.3
Ni2 N4 H4D . . 107.3
C9 N3 C14 . . 116.5(5)
C9 N3 Ni2 . . 104.7(4)
C14 N3 Ni2 . . 121.3(4)
C9 N3 H3A . . 104.1
C14 N3 H3A . . 104.1
Ni2 N3 H3A . . 104.1
N1 C6 C7 . . 110.9(6)
N1 C6 C5 . . 107.7(5)
C7 C6 C5 . . 111.8(6)
N1 C6 C8 . . 110.2(5)
C7 C6 C8 . . 108.9(5)
C5 C6 C8 . . 107.4(6)
N4 C11 C13 . . 109.7(6)
N4 C11 C12 . . 111.8(6)
C13 C11 C12 . . 110.3(6)
N4 C11 H11 . . 108.3
C13 C11 H11 . . 108.3
C12 C11 H11 . . 108.3
C6 C5 C3 . . 119.3(6)
C6 C5 H5A . . 107.5
C3 C5 H5A . . 107.5
C6 C5 H5B . . 107.5
C3 C5 H5B . . 107.5
H5A C5 H5B . . 107.0
N3 C9 C10 . 2_776 107.7(5)
N3 C9 H9A . . 110.2
C10 C9 H9A 2_776 . 110.2
N3 C9 H9B . . 110.2
C10 C9 H9B 2_776 . 110.2
H9A C9 H9B . . 108.5
N4 C10 C9 . 2_776 108.0(6)
N4 C10 H10A . . 110.1
C9 C10 H10A 2_776 . 110.1
N4 C10 H10B . . 110.1
C9 C10 H10B 2_776 . 110.1
H10A C10 H10B . . 108.4
N3 C14 C13 . . 109.8(5)
N3 C14 C16 . . 112.3(6)
C13 C14 C16 . . 110.8(6)
N3 C14 C15 . . 108.7(6)
C13 C14 C15 . . 108.1(6)
C16 C14 C15 . . 106.9(6)
C14 C16 H16A . . 109.5
C14 C16 H16B . . 109.5
H16A C16 H16B . . 109.5
C14 C16 H16C . . 109.5
H16A C16 H16C . . 109.5
H16B C16 H16C . . 109.5
C11 C13 C14 . . 118.9(6)
C11 C13 H13A . . 107.6
C14 C13 H13A . . 107.6
C11 C13 H13B . . 107.6
C14 C13 H13B . . 107.6
H13A C13 H13B . . 107.0
C14 C15 H15A . . 109.5
C14 C15 H15B . . 109.5
H15A C15 H15B . . 109.5
C14 C15 H15C . . 109.5
H15A C15 H15C . . 109.5
H15B C15 H15C . . 109.5
C11 C12 H12A . . 109.5
C11 C12 H12B . . 109.5
H12A C12 H12B . . 109.5
C11 C12 H12C . . 109.5
H12A C12 H12C . . 109.5
H12B C12 H12C . . 109.5
N2 C3 C4 . . 112.5(6)
N2 C3 C5 . . 109.4(5)
C4 C3 C5 . . 110.3(6)
N2 C3 H3 . . 108.2
C4 C3 H3 . . 108.2
C5 C3 H3 . . 108.2
C6 C8 H8A . . 109.5
C6 C8 H8B . . 109.5
H8A C8 H8B . . 109.5
C6 C8 H8C . . 109.5
H8A C8 H8C . . 109.5
H8B C8 H8C . . 109.5
C6 C7 H7A . . 109.5
C6 C7 H7B . . 109.5
H7A C7 H7B . . 109.5
C6 C7 H7C . . 109.5
H7A C7 H7C . . 109.5
H7B C7 H7C . . 109.5
C3 C4 H4A . . 109.5
C3 C4 H4B . . 109.5
H4A C4 H4B . . 109.5
C3 C4 H4C . . 109.5
H4A C4 H4C . . 109.5
H4B C4 H4C . . 109.5
N1 C1 C2 . 2_777 109.7(5)
N1 C1 H1A . . 109.7
C2 C1 H1A 2_777 . 109.7
N1 C1 H1B . . 109.7
C2 C1 H1B 2_777 . 109.7
H1A C1 H1B . . 108.2
N2 C2 C1 . 2_777 108.5(5)
N2 C2 H2A . . 110.0
C1 C2 H2A 2_777 . 110.0
N2 C2 H2B . . 110.0
C1 C2 H2B 2_777 . 110.0
H2A C2 H2B . . 108.4
H2WA O2W H2WB . . 109(3)
H4WB O4W H4WA . . 109(3)
H3WA O3W H3WB . . 107(3)

loop_
_geom_bond_atom_site_label_1
_geom_bond_atom_site_label_2
_geom_bond_site_symmetry_2
_geom_bond_distance
W1 O1 . 1.772(4)
W1 O2 . 1.773(4)
W1 O4 . 1.775(4)
W1 O3 . 1.778(4)
O4 Ni1 . 2.135(4)
O1 Ni2 . 2.121(4)
Ni1 N2 . 2.059(5)
Ni1 N2 2_777 2.059(5)
Ni1 N1 2_777 2.098(5)
Ni1 N1 . 2.098(5)
Ni1 O4 2_777 2.135(4)
Ni2 N3 2_776 2.087(5)
Ni2 N3 . 2.087(5)
Ni2 N4 2_776 2.089(5)
Ni2 N4 . 2.089(5)
Ni2 O1 2_776 2.121(4)
N1 C1 . 1.477(8)
N1 C6 . 1.498(8)
N1 H1C . 0.9300
N2 C2 . 1.484(7)
N2 C3 . 1.499(8)
N2 H2C . 0.9300
N4 C10 . 1.478(8)
N4 C11 . 1.486(8)
N4 H4D . 0.9300
N3 C9 . 1.490(8)
N3 C14 . 1.492(8)
N3 H3A . 0.9300
C6 C7 . 1.530(9)
C6 C5 . 1.535(10)
C6 C8 . 1.539(9)
C11 C13 . 1.511(10)
C11 C12 . 1.548(10)
C11 H11 . 1.0000
C5 C3 . 1.536(9)
C5 H5A . 0.9900
C5 H5B . 0.9900
C9 C10 2_776 1.526(10)
C9 H9A . 0.9900
C9 H9B . 0.9900
C10 C9 2_776 1.526(10)
C10 H10A . 0.9900
C10 H10B . 0.9900
C14 C13 . 1.529(10)
C14 C16 . 1.534(9)
C14 C15 . 1.563(9)
C16 H16A . 0.9800
C16 H16B . 0.9800
C16 H16C . 0.9800
C13 H13A . 0.9900
C13 H13B . 0.9900
C15 H15A . 0.9800
C15 H15B . 0.9800
C15 H15C . 0.9800
C12 H12A . 0.9800
C12 H12B . 0.9800
C12 H12C . 0.9800
C3 C4 . 1.521(10)
C3 H3 . 1.0000
C8 H8A . 0.9800
C8 H8B . 0.9800
C8 H8C . 0.9800
C7 H7A . 0.9800
C7 H7B . 0.9800
C7 H7C . 0.9800
C4 H4A . 0.9800
C4 H4B . 0.9800
C4 H4C . 0.9800
C1 C2 2_777 1.498(8)
C1 H1A . 0.9900
C1 H1B . 0.9900
C2 C1 2_777 1.498(8)
C2 H2A . 0.9900
C2 H2B . 0.9900
O2W H2WA . 0.85(2)
O2W H2WB . 0.86(2)
O4W H4WB . 0.845(19)
O4W H4WA . 0.86(2)
O1W H1WA . 0.86(2)
O1W H1WB . 0.85(2)
O3W H3WA . 0.87(2)
O3W H3WB . 0.863(19)

loop_
_geom_hbond_atom_site_label_D
_geom_hbond_atom_site_label_H
_geom_hbond_atom_site_label_A
_geom_hbond_site_symmetry_A
_geom_hbond_distance_DH
_geom_hbond_distance_HA
_geom_hbond_distance_DA
_geom_hbond_angle_DHA
N1 H1C O2 2_777 0.93 2.32 3.253(7) 179.7
N2 H2C O4W 2_777 0.93 2.21 3.040(8) 149.0
O4W H4WB O3W . 0.845(19) 2.12(5) 2.720(8) 128(6)
O4W H4WA O3 . 0.86(2) 2.05(3) 2.900(7) 168(6)
O2W H2WA O1W 2_666 0.85(2) 1.94(2) 2.790(8) 175(7)
O3W H3WA O2 1_455 0.87(2) 2.01(5) 2.784(7) 148(8)
O1W H1WA O2 . 0.86(2) 1.95(2) 2.801(7) 172(8)
O2W H2WB O3 . 0.86(2) 1.99(3) 2.811(7) 160(8)
O3W H3WB O2W . 0.863(19) 2.08(4) 2.834(8) 145(6)
O1W H1WB O2W . 0.85(2) 2.10(4) 2.895(9) 157(7)
C16 H16A O1 2_776 0.98 2.40 3.241(9) 143.8

loop_
_geom_torsion_atom_site_label_1
_geom_torsion_atom_site_label_2
_geom_torsion_atom_site_label_3
_geom_torsion_atom_site_label_4
_geom_torsion_site_symmetry_1
_geom_torsion_site_symmetry_4
_geom_torsion
O1 W1 O4 Ni1 . . -113.9(5)
O2 W1 O4 Ni1 . . 5.5(6)
O3 W1 O4 Ni1 . . 125.6(5)
O2 W1 O1 Ni2 . . 73.4(4)
O4 W1 O1 Ni2 . . -167.2(3)
O3 W1 O1 Ni2 . . -46.1(4)
W1 O4 Ni1 N2 . . 87.9(5)
W1 O4 Ni1 N2 . 2_777 -92.1(5)
W1 O4 Ni1 N1 . 2_777 2.5(5)
W1 O4 Ni1 N1 . . -177.5(5)
W1 O1 Ni2 N3 . 2_776 117.7(4)
W1 O1 Ni2 N3 . . -62.3(4)
W1 O1 Ni2 N4 . 2_776 -147.8(4)
W1 O1 Ni2 N4 . . 32.2(4)
N2 Ni1 N1 C1 . . 167.3(4)
N2 Ni1 N1 C1 2_777 . -12.7(4)
O4 Ni1 N1 C1 . . 76.4(4)
O4 Ni1 N1 C1 2_777 . -103.6(4)
N2 Ni1 N1 C6 . . 32.0(5)
N2 Ni1 N1 C6 2_777 . -148.0(5)
O4 Ni1 N1 C6 . . -58.9(5)
O4 Ni1 N1 C6 2_777 . 121.1(5)
N1 Ni1 N2 C2 2_777 . 16.8(4)
N1 Ni1 N2 C2 . . -163.2(4)
O4 Ni1 N2 C2 . . -68.4(4)
O4 Ni1 N2 C2 2_777 . 111.6(4)
N1 Ni1 N2 C3 2_777 . 143.2(5)
N1 Ni1 N2 C3 . . -36.8(5)
O4 Ni1 N2 C3 . . 58.0(4)
O4 Ni1 N2 C3 2_777 . -122.0(4)
N3 Ni2 N4 C10 2_776 . 16.1(4)
N3 Ni2 N4 C10 . . -163.9(4)
O1 Ni2 N4 C10 2_776 . -70.1(4)
O1 Ni2 N4 C10 . . 109.9(4)
N3 Ni2 N4 C11 2_776 . 143.2(5)
N3 Ni2 N4 C11 . . -36.8(5)
O1 Ni2 N4 C11 2_776 . 57.1(4)
O1 Ni2 N4 C11 . . -122.9(4)
N4 Ni2 N3 C9 2_776 . -15.4(4)
N4 Ni2 N3 C9 . . 164.6(4)
O1 Ni2 N3 C9 2_776 . 74.5(4)
O1 Ni2 N3 C9 . . -105.5(4)
N4 Ni2 N3 C14 2_776 . -149.8(5)
N4 Ni2 N3 C14 . . 30.2(5)
O1 Ni2 N3 C14 2_776 . -59.9(5)
O1 Ni2 N3 C14 . . 120.1(5)
C1 N1 C6 C7 . . -53.1(7)
Ni1 N1 C6 C7 . . 77.3(6)
C1 N1 C6 C5 . . -175.7(5)
Ni1 N1 C6 C5 . . -45.2(7)
C1 N1 C6 C8 . . 67.5(7)
Ni1 N1 C6 C8 . . -162.1(5)
C10 N4 C11 C13 . . -178.8(5)
Ni2 N4 C11 C13 . . 59.7(6)
C10 N4 C11 C12 . . -56.2(8)
Ni2 N4 C11 C12 . . -177.7(5)
N1 C6 C5 C3 . . 67.8(7)
C7 C6 C5 C3 . . -54.3(8)
C8 C6 C5 C3 . . -173.6(6)
C14 N3 C9 C10 . 2_776 -179.4(5)
Ni2 N3 C9 C10 . 2_776 43.7(6)
C11 N4 C10 C9 . 2_776 -171.2(5)
Ni2 N4 C10 C9 . 2_776 -44.5(6)
C9 N3 C14 C13 . . -172.9(5)
Ni2 N3 C14 C13 . . -43.5(7)
C9 N3 C14 C16 . . -49.2(8)
Ni2 N3 C14 C16 . . 80.2(7)
C9 N3 C14 C15 . . 69.0(7)
Ni2 N3 C14 C15 . . -161.6(5)
N4 C11 C13 C14 . . -78.2(8)
C12 C11 C13 C14 . . 158.4(6)
N3 C14 C13 C11 . . 66.9(8)
C16 C14 C13 C11 . . -57.8(8)
C15 C14 C13 C11 . . -174.6(6)
C2 N2 C3 C4 . . -56.5(8)
Ni1 N2 C3 C4 . . -178.5(5)
C2 N2 C3 C5 . . -179.3(5)
Ni1 N2 C3 C5 . . 58.7(7)
C6 C5 C3 N2 . . -77.9(8)
C6 C5 C3 C4 . . 157.9(6)
C6 N1 C1 C2 . 2_777 178.6(5)
Ni1 N1 C1 C2 . 2_777 40.5(6)
C3 N2 C2 C1 . 2_777 -170.8(6)
Ni1 N2 C2 C1 . 2_777 -43.5(6)
